data_1553760
loop_
_publ_author_name
'Chen, Dong-Zhen'
'Xiao, Wen-Jing'
'Chen, Jia-Rong'

_publ_section_title
;
 Synthesis of spiropyrazoline oxindoles by a formal [4 + 1] annulation
 reaction between 3-bromooxindoles and in situ-derived
 1,2-diaza-1,3-dienes
;
_journal_issue 7
_journal_name_full 'Organic Chemistry Frontiers'
_journal_page_first 1289
_journal_paper_doi 10.1039/C7QO00163K
_journal_volume 4
_journal_year 2017
_chemical_formula_moiety 'C19 H16 Br N3 O3, C H Cl3'
_chemical_formula_sum 'C20 H17 Br Cl3 N3 O3'
_chemical_formula_weight 533.62
_space_group_crystal_system triclinic
_space_group_IT_number 2
_space_group_name_Hall '-P 1'
_space_group_name_H-M_alt 'P -1'
_atom_sites_solution_hydrogens geom
_audit_creation_date 2017-02-24
_audit_creation_method
;
Olex2 1.2
(compiled 2016.11.30 svn.r3356 for OlexSys, GUI svn.r5269)
;
_audit_update_record
;
2017-02-27 deposited with the CCDC.
2017-03-27 downloaded from the CCDC.
;
_cell_angle_alpha 99.608(16)
_cell_angle_beta 94.163(15)
_cell_angle_gamma 96.363(16)
_cell_formula_units_Z 2
_cell_length_a 6.299(8)
_cell_length_b 11.774(15)
_cell_length_c 14.904(19)
_cell_measurement_reflns_used 935
_cell_measurement_temperature 298(2)
_cell_measurement_theta_max 20.35
_cell_measurement_theta_min 2.78
_cell_volume 1078(2)
_computing_cell_refinement 'Bruker SAINT'
_computing_data_collection 'Bruker APEX2'
_computing_data_reduction 'Bruker SAINT'
_computing_molecular_graphics 'Olex2 (Dolomanov et al., 2009)'
_computing_publication_material 'Olex2 (Dolomanov et al., 2009)'
_computing_structure_refinement 'ShelXL (Sheldrick, 2015)'
_computing_structure_solution 'SHELXS-97 (Sheldrick, 1990)'
_diffrn_ambient_temperature 298.15
_diffrn_measured_fraction_theta_full 0.971
_diffrn_measured_fraction_theta_max 0.971
_diffrn_measurement_device_type 'Bruker APEX-II CCD'
_diffrn_measurement_method '\f and \w scans'
_diffrn_radiation_monochromator graphite
_diffrn_radiation_type MoK\a
_diffrn_radiation_wavelength 0.71073
_diffrn_reflns_av_R_equivalents 0.0947
_diffrn_reflns_av_unetI/netI 0.1679
_diffrn_reflns_Laue_measured_fraction_full 0.971
_diffrn_reflns_Laue_measured_fraction_max 0.971
_diffrn_reflns_limit_h_max 7
_diffrn_reflns_limit_h_min -7
_diffrn_reflns_limit_k_max 13
_diffrn_reflns_limit_k_min -14
_diffrn_reflns_limit_l_max 17
_diffrn_reflns_limit_l_min -17
_diffrn_reflns_number 7173
_diffrn_reflns_point_group_measured_fraction_full 0.971
_diffrn_reflns_point_group_measured_fraction_max 0.971
_diffrn_reflns_theta_full 25.242
_diffrn_reflns_theta_max 25.248
_diffrn_reflns_theta_min 1.392
_diffrn_standards_number 0
_exptl_absorpt_coefficient_mu 2.305
_exptl_absorpt_correction_T_max 0.9553
_exptl_absorpt_correction_T_min 0.8022
_exptl_absorpt_correction_type multi-scan
_exptl_absorpt_process_details SADABS
_exptl_crystal_colour colourless
_exptl_crystal_colour_primary colourless
_exptl_crystal_density_diffrn 1.643
_exptl_crystal_density_method 'not measured'
_exptl_crystal_description block
_exptl_crystal_F_000 536
_exptl_crystal_size_max 0.1
_exptl_crystal_size_mid 0.02
_exptl_crystal_size_min 0.02
_refine_diff_density_max 1.015
_refine_diff_density_min -0.783
_refine_diff_density_rms 0.199
_refine_ls_extinction_coef 0.016(5)
_refine_ls_extinction_expression Fc^*^=kFc[1+0.001xFc^2^\l^3^/sin(2\q)]^-1/4^
_refine_ls_extinction_method 'SHELXL-2014/7 (Sheldrick 2014'
_refine_ls_goodness_of_fit_ref 1.051
_refine_ls_hydrogen_treatment constr
_refine_ls_matrix_type full
_refine_ls_number_parameters 274
_refine_ls_number_reflns 3798
_refine_ls_number_restraints 6
_refine_ls_restrained_S_all 1.052
_refine_ls_R_factor_all 0.2000
_refine_ls_R_factor_gt 0.1125
_refine_ls_shift/su_max 0.001
_refine_ls_shift/su_mean 0.000
_refine_ls_structure_factor_coef Fsqd
_refine_ls_weighting_details 'w=1/[\s^2^(Fo^2^)+(0.1400P)^2^+9.8000P] where P=(Fo^2^+2Fc^2^)/3'
_refine_ls_weighting_scheme calc
_refine_ls_wR_factor_gt 0.2823
_refine_ls_wR_factor_ref 0.3492
_reflns_Friedel_coverage 0.000
_reflns_number_gt 1905
_reflns_number_total 3798
_reflns_threshold_expression 'I > 2\s(I)'
_cod_data_source_file c7qo00163k2.cif
_cod_data_source_block mo_170110a_0m
_cod_database_code 1553760
_shelx_space_group_comment
;
The symmetry employed for this shelxl refinement is uniquely defined
by the following loop, which should always be used as a source of
symmetry information in preference to the above space-group names.
They are only intended as comments.
;
_shelx_estimated_absorpt_t_max 0.955
_shelx_estimated_absorpt_t_min 0.802
_olex2_refinement_description
;
1. Fixed Uiso
 At 1.2 times of:
  All C(H) groups, All C(H,H) groups, All N(H) groups
 At 1.5 times of:
  All C(H,H,H) groups
2. Uiso/Uaniso restraints and constraints
Uanis(C15) \\sim Ueq: with sigma of 0.02 and sigma for terminal atoms of 0.04
3.a Ternary CH refined with riding coordinates:
 C20(H20)
3.b Secondary CH2 refined with riding coordinates:
 C9(H9A,H9B)
3.c Aromatic/amide H refined with riding coordinates:
 C1(H1), C3(H3), C4(H4), C14(H14), C15(H15), C16(H16), C17(H17), N3(H3A)
3.d Idealised Me refined as rotating group:
 C11(H11A,H11B,H11C), C19(H19A,H19B,H19C)
;
_shelx_shelxl_version_number 2014/7
_olex2_submission_special_instructions 'No special instructions were received'

loop_
_space_group_symop_operation_xyz
'x, y, z'
'-x, -y, -z'

loop_
_atom_site_label
_atom_site_type_symbol
_atom_site_fract_x
_atom_site_fract_y
_atom_site_fract_z
_atom_site_U_iso_or_equiv
_atom_site_adp_type
_atom_site_occupancy
_atom_site_site_symmetry_order
_atom_site_calc_flag
_atom_site_refinement_flags_posn
_atom_site_refinement_flags_adp
Br1 Br -0.2111(2) 0.53036(15) 0.15335(11) 0.0630(7) Uani 1 1 d . .
C1 C 0.0960(17) 0.6908(11) 0.2658(8) 0.034(3) Uani 1 1 d . .
H1 H 0.0101 0.6785 0.3124 0.040 Uiso 1 1 calc R .
C2 C 0.0431(18) 0.6358(10) 0.1818(9) 0.035(3) Uani 1 1 d . .
C3 C 0.170(2) 0.6503(12) 0.1119(9) 0.045(3) Uani 1 1 d . .
H3 H 0.1296 0.6074 0.0537 0.054 Uiso 1 1 calc R .
C4 C 0.354(2) 0.7272(12) 0.1273(8) 0.044(3) Uani 1 1 d . .
H4 H 0.4403 0.7398 0.0810 0.053 Uiso 1 1 calc R .
C5 C 0.4006(18) 0.7829(11) 0.2135(7) 0.035(3) Uani 1 1 d . .
C6 C 0.2816(18) 0.7671(11) 0.2833(8) 0.038(3) Uani 1 1 d . .
C7 C 0.3776(16) 0.8467(10) 0.3696(7) 0.028(3) Uani 1 1 d . .
C8 C 0.5882(18) 0.8966(10) 0.3391(8) 0.033(3) Uani 1 1 d . .
C9 C 0.2466(17) 0.9457(11) 0.3983(9) 0.040(3) Uani 1 1 d . .
H9A H 0.1023 0.9135 0.4066 0.048 Uiso 1 1 calc R .
H9B H 0.3101 0.9903 0.4566 0.048 Uiso 1 1 calc R .
C10 C 0.2357(18) 1.0229(13) 0.3314(10) 0.042(3) Uani 1 1 d . .
C11 C 0.744(2) 0.8996(13) 0.1908(10) 0.050(4) Uani 1 1 d . .
H11A H 0.8075 0.8335 0.1630 0.076 Uiso 1 1 calc GR .
H11B H 0.8530 0.9545 0.2280 0.076 Uiso 1 1 calc GR .
H11C H 0.6798 0.9353 0.1440 0.076 Uiso 1 1 calc GR .
C12 C 0.570(2) 0.7219(12) 0.4516(8) 0.042(3) Uani 1 1 d . .
C13 C 0.5900(19) 0.6711(11) 0.5308(8) 0.038(3) Uani 1 1 d . .
C14 C 0.757(2) 0.5979(14) 0.5290(11) 0.061(4) Uani 1 1 d . .
H14 H 0.8404 0.5886 0.4799 0.073 Uiso 1 1 calc R .
C15 C 0.791(3) 0.5433(17) 0.5996(11) 0.074(5) Uani 1 1 d . U
H15 H 0.9061 0.5005 0.6006 0.089 Uiso 1 1 calc R .
C16 C 0.664(2) 0.5474(14) 0.6699(10) 0.055(4) Uani 1 1 d . .
H16 H 0.6844 0.5032 0.7154 0.066 Uiso 1 1 calc R .
C17 C 0.514(3) 0.6149(13) 0.6717(10) 0.057(4) Uani 1 1 d . .
H17 H 0.4305 0.6211 0.7209 0.068 Uiso 1 1 calc R .
C18 C 0.4724(19) 0.6782(11) 0.6030(8) 0.037(3) Uani 1 1 d . .
C19 C 0.211(3) 0.7739(16) 0.6838(10) 0.071(5) Uani 1 1 d . .
H19A H 0.1280 0.7056 0.6960 0.106 Uiso 1 1 calc GR .
H19B H 0.1181 0.8314 0.6757 0.106 Uiso 1 1 calc GR .
H19C H 0.3167 0.8040 0.7343 0.106 Uiso 1 1 calc GR .
C20 C 0.231(2) 0.2109(14) 0.1124(12) 0.066(4) Uani 1 1 d . .
H20 H 0.2463 0.2211 0.1793 0.079 Uiso 1 1 calc R .
Cl1 Cl 0.3923(12) 0.1129(7) 0.0695(4) 0.132(3) Uani 1 1 d . .
Cl2 Cl -0.0322(10) 0.1634(8) 0.0729(6) 0.154(3) Uani 1 1 d . .
Cl3 Cl 0.2979(10) 0.3428(5) 0.0798(4) 0.108(2) Uani 1 1 d . .
N1 N 0.5815(15) 0.8625(10) 0.2472(7) 0.042(3) Uani 1 1 d . .
N2 N 0.2333(19) 1.0762(11) 0.2817(9) 0.057(3) Uani 1 1 d . .
N3 N 0.4139(14) 0.7937(10) 0.4462(6) 0.040(3) Uani 1 1 d . .
H3A H 0.3359 0.8065 0.4910 0.048 Uiso 1 1 calc R .
O1 O 0.7234(12) 0.9674(8) 0.3845(6) 0.046(2) Uani 1 1 d . .
O2 O 0.6806(15) 0.7084(10) 0.3893(6) 0.059(3) Uani 1 1 d . .
O3 O 0.3141(14) 0.7452(10) 0.6037(6) 0.057(3) Uani 1 1 d . .

loop_
_atom_site_aniso_label
_atom_site_aniso_U_11
_atom_site_aniso_U_22
_atom_site_aniso_U_33
_atom_site_aniso_U_23
_atom_site_aniso_U_13
_atom_site_aniso_U_12
Br1 0.0428(9) 0.0686(12) 0.0700(12) 0.0088(8) -0.0023(7) -0.0160(7)
C1 0.016(5) 0.061(8) 0.030(6) 0.026(6) 0.004(4) 0.003(5)
C2 0.028(6) 0.035(7) 0.045(8) 0.012(6) 0.007(5) 0.005(5)
C3 0.041(7) 0.054(9) 0.041(7) 0.014(6) -0.007(6) 0.007(6)
C4 0.035(7) 0.066(9) 0.032(7) 0.009(6) -0.003(5) 0.015(6)
C5 0.027(6) 0.053(8) 0.026(6) 0.008(5) 0.004(5) 0.008(5)
C6 0.023(6) 0.055(8) 0.039(7) 0.010(6) 0.010(5) 0.011(5)
C7 0.020(5) 0.031(6) 0.034(6) 0.006(5) 0.003(4) 0.007(5)
C8 0.033(6) 0.035(7) 0.035(7) 0.006(5) -0.001(5) 0.024(5)
C9 0.013(5) 0.048(8) 0.053(8) -0.008(6) 0.000(5) 0.000(5)
C10 0.021(6) 0.053(9) 0.056(8) 0.029(7) -0.010(6) 0.005(5)
C11 0.031(7) 0.056(9) 0.064(9) 0.005(7) 0.014(6) 0.006(6)
C12 0.038(7) 0.056(9) 0.034(7) 0.008(6) -0.006(6) 0.025(6)
C13 0.034(6) 0.045(8) 0.037(7) 0.012(6) 0.002(5) 0.008(6)
C14 0.050(9) 0.072(11) 0.069(10) 0.011(8) 0.018(7) 0.041(8)
C15 0.066(9) 0.104(12) 0.068(10) 0.045(9) -0.009(8) 0.041(9)
C16 0.053(9) 0.079(11) 0.048(8) 0.034(8) 0.001(7) 0.040(8)
C17 0.077(11) 0.056(10) 0.041(8) 0.019(7) 0.010(7) 0.010(8)
C18 0.034(6) 0.037(7) 0.043(7) 0.011(6) 0.008(6) 0.014(5)
C19 0.067(11) 0.096(13) 0.056(10) 0.018(9) 0.031(8) 0.014(9)
C20 0.053(9) 0.065(10) 0.080(11) 0.012(9) -0.007(8) 0.016(8)
Cl1 0.137(6) 0.179(7) 0.103(4) 0.040(4) 0.031(4) 0.091(5)
Cl2 0.073(4) 0.190(7) 0.195(7) 0.080(6) -0.042(4) -0.031(4)
Cl3 0.125(5) 0.095(4) 0.101(4) 0.039(3) -0.006(3) -0.020(3)
N1 0.026(5) 0.060(7) 0.043(6) 0.008(5) 0.004(4) 0.013(5)
N2 0.052(8) 0.053(8) 0.066(8) 0.017(7) 0.003(6) 0.004(6)
N3 0.021(5) 0.070(8) 0.034(6) 0.017(5) 0.000(4) 0.013(5)
O1 0.023(4) 0.067(6) 0.046(5) 0.008(5) -0.004(4) -0.005(4)
O2 0.040(5) 0.100(8) 0.047(6) 0.022(5) 0.016(5) 0.034(5)
O3 0.039(5) 0.097(8) 0.048(5) 0.033(5) 0.018(4) 0.033(5)

loop_
_atom_type_symbol
_atom_type_description
_atom_type_scat_dispersion_real
_atom_type_scat_dispersion_imag
_atom_type_scat_source
C C 0.0033 0.0016 'International Tables Vol C Tables 4.2.6.8 and 6.1.1.4'
H H 0.0000 0.0000 'International Tables Vol C Tables 4.2.6.8 and 6.1.1.4'
Br Br -0.2901 2.4595 'International Tables Vol C Tables 4.2.6.8 and 6.1.1.4'
Cl Cl 0.1484 0.1585 'International Tables Vol C Tables 4.2.6.8 and 6.1.1.4'
O O 0.0106 0.0060 'International Tables Vol C Tables 4.2.6.8 and 6.1.1.4'
N N 0.0061 0.0033 'International Tables Vol C Tables 4.2.6.8 and 6.1.1.4'

loop_
_geom_angle_atom_site_label_1
_geom_angle_atom_site_label_2
_geom_angle_atom_site_label_3
_geom_angle
C2 C1 H1 120.9
C2 C1 C6 118.2(11)
C6 C1 H1 120.9
C1 C2 Br1 120.2(9)
C1 C2 C3 122.2(11)
C3 C2 Br1 117.6(9)
C2 C3 H3 119.7
C4 C3 C2 120.7(12)
C4 C3 H3 119.7
C3 C4 H4 122.3
C5 C4 C3 115.3(13)
C5 C4 H4 122.3
C4 C5 C6 124.7(12)
C4 C5 N1 126.4(11)
C6 C5 N1 108.8(10)
C1 C6 C7 130.8(11)
C5 C6 C1 118.8(11)
C5 C6 C7 110.3(10)
C6 C7 C8 100.9(9)
C6 C7 C9 113.0(9)
C8 C7 C9 108.7(9)
N3 C7 C6 115.9(10)
N3 C7 C8 111.0(9)
N3 C7 C9 107.1(10)
N1 C8 C7 107.7(10)
O1 C8 C7 126.6(11)
O1 C8 N1 124.8(12)
C7 C9 H9A 109.1
C7 C9 H9B 109.1
H9A C9 H9B 107.8
C10 C9 C7 112.6(11)
C10 C9 H9A 109.1
C10 C9 H9B 109.1
N2 C10 C9 177.2(17)
H11A C11 H11B 109.5
H11A C11 H11C 109.5
H11B C11 H11C 109.5
N1 C11 H11A 109.5
N1 C11 H11B 109.5
N1 C11 H11C 109.5
N3 C12 C13 117.2(12)
O2 C12 C13 125.4(12)
O2 C12 N3 117.5(12)
C12 C13 C14 112.4(12)
C18 C13 C12 130.0(12)
C18 C13 C14 117.5(12)
C13 C14 H14 120.8
C15 C14 C13 118.4(15)
C15 C14 H14 120.8
C14 C15 H15 118.4
C14 C15 C16 123.2(15)
C16 C15 H15 118.4
C15 C16 H16 121.0
C17 C16 C15 118.0(14)
C17 C16 H16 121.0
C16 C17 H17 118.7
C16 C17 C18 122.6(14)
C18 C17 H17 118.7
C13 C18 C17 120.1(12)
O3 C18 C13 117.3(11)
O3 C18 C17 122.6(12)
H19A C19 H19B 109.5
H19A C19 H19C 109.5
H19B C19 H19C 109.5
O3 C19 H19A 109.5
O3 C19 H19B 109.5
O3 C19 H19C 109.5
Cl1 C20 H20 109.2
Cl1 C20 Cl2 110.4(10)
Cl1 C20 Cl3 111.1(11)
Cl2 C20 H20 109.2
Cl2 C20 Cl3 107.7(9)
Cl3 C20 H20 109.2
C5 N1 C11 123.6(10)
C8 N1 C5 111.5(10)
C8 N1 C11 124.9(11)
C7 N3 H3A 119.1
C12 N3 C7 121.9(10)
C12 N3 H3A 119.1
C18 O3 C19 120.2(11)

loop_
_geom_bond_atom_site_label_1
_geom_bond_atom_site_label_2
_geom_bond_distance
Br1 C2 1.890(11)
C1 H1 0.9300
C1 C2 1.311(16)
C1 C6 1.373(16)
C2 C3 1.378(18)
C3 H3 0.9300
C3 C4 1.371(18)
C4 H4 0.9300
C4 C5 1.337(16)
C5 C6 1.352(17)
C5 N1 1.398(15)
C6 C7 1.503(16)
C7 C8 1.522(16)
C7 C9 1.523(17)
C7 N3 1.406(14)
C8 N1 1.357(15)
C8 O1 1.203(13)
C9 H9A 0.9700
C9 H9B 0.9700
C9 C10 1.46(2)
C10 N2 1.048(16)
C11 H11A 0.9600
C11 H11B 0.9600
C11 H11C 0.9600
C11 N1 1.448(17)
C12 C13 1.414(17)
C12 N3 1.375(15)
C12 O2 1.198(15)
C13 C14 1.431(18)
C13 C18 1.346(17)
C14 H14 0.9300
C14 C15 1.34(2)
C15 H15 0.9300
C15 C16 1.36(2)
C16 H16 0.9300
C16 C17 1.30(2)
C17 H17 0.9300
C17 C18 1.389(18)
C18 O3 1.338(15)
C19 H19A 0.9600
C19 H19B 0.9600
C19 H19C 0.9600
C19 O3 1.410(17)
C20 H20 0.9800
C20 Cl1 1.696(17)
C20 Cl2 1.720(16)
C20 Cl3 1.720(18)
N3 H3A 0.8600

loop_
_geom_torsion_atom_site_label_1
_geom_torsion_atom_site_label_2
_geom_torsion_atom_site_label_3
_geom_torsion_atom_site_label_4
_geom_torsion
Br1 C2 C3 C4 178.6(10)
C1 C2 C3 C4 -3(2)
C1 C6 C7 C8 176.0(13)
C1 C6 C7 C9 -68.1(17)
C1 C6 C7 N3 56.1(17)
C2 C1 C6 C5 0.5(19)
C2 C1 C6 C7 176.2(12)
C2 C3 C4 C5 1.5(19)
C3 C4 C5 C6 1(2)
C3 C4 C5 N1 178.0(12)
C4 C5 C6 C1 -2(2)
C4 C5 C6 C7 -178.1(12)
C4 C5 N1 C8 -175.5(12)
C4 C5 N1 C11 2(2)
C5 C6 C7 C8 -8.0(13)
C5 C6 C7 C9 107.9(12)
C5 C6 C7 N3 -128.0(11)
C6 C1 C2 Br1 -179.7(9)
C6 C1 C2 C3 1.5(19)
C6 C5 N1 C8 2.3(15)
C6 C5 N1 C11 180.0(12)
C6 C7 C8 N1 9.1(12)
C6 C7 C8 O1 178.9(12)
C6 C7 C9 C10 -63.1(13)
C6 C7 N3 C12 69.9(14)
C7 C8 N1 C5 -7.5(13)
C7 C8 N1 C11 174.8(11)
C8 C7 C9 C10 48.0(12)
C8 C7 N3 C12 -44.4(15)
C9 C7 C8 N1 -109.9(11)
C9 C7 C8 O1 59.9(15)
C9 C7 N3 C12 -163.0(10)
C12 C13 C14 C15 -179.2(15)
C12 C13 C18 C17 176.3(14)
C12 C13 C18 O3 -2(2)
C13 C12 N3 C7 -178.6(11)
C13 C14 C15 C16 5(3)
C13 C18 O3 C19 -168.3(13)
C14 C13 C18 C17 -0.7(19)
C14 C13 C18 O3 -179.0(12)
C14 C15 C16 C17 -5(3)
C15 C16 C17 C18 3(2)
C16 C17 C18 C13 0(2)
C16 C17 C18 O3 178.2(14)
C17 C18 O3 C19 13(2)
C18 C13 C14 C15 -2(2)
N1 C5 C6 C1 -179.4(11)
N1 C5 C6 C7 4.1(14)
N3 C7 C8 N1 132.5(10)
N3 C7 C8 O1 -57.7(16)
N3 C7 C9 C10 168.0(9)
N3 C12 C13 C14 179.8(12)
N3 C12 C13 C18 3(2)
O1 C8 N1 C5 -177.5(11)
O1 C8 N1 C11 5(2)
O2 C12 C13 C14 -1(2)
O2 C12 C13 C18 -178.2(14)
O2 C12 N3 C7 2.1(18)
